data_7013417
loop_
_publ_author_name
'Fan, Daming'
'Yang, Chang-Tong'
'Ranford, John D.'
'Vittal, Jagadese J.'
'Foo Lee, Peng'

_publ_section_title
;
 Synthesis, characterization, and biological activities of
 2-phenylpyridine gold(iii) complexes with thiolate ligandsElectronic
 supplementary information (ESI) available: ESMS data. See
 http://www.rsc.org/suppdata/dt/b3/b307610e/
;
_journal_issue 17
_journal_name_full 'Dalton Transactions'
_journal_page_first 3376
_journal_paper_doi 10.1039/b307610e
_journal_year 2003
_chemical_formula_sum 'C14 H15 Au Cl N2 O4.5 S'
_chemical_formula_weight 547.76
_chemical_name_systematic
;
?
;
_space_group_IT_number 4
_symmetry_cell_setting monoclinic
_symmetry_space_group_name_Hall 'P 2yb'
_symmetry_space_group_name_H-M 'P 1 21 1'
_atom_sites_solution_hydrogens geom
_atom_sites_solution_primary direct
_atom_sites_solution_secondary difmap
_audit_creation_method SHELXL-97
_cell_angle_alpha 90.00
_cell_angle_beta 116.695(1)
_cell_angle_gamma 90.00
_cell_formula_units_Z 4
_cell_length_a 13.4444(1)
_cell_length_b 10.1827(1)
_cell_length_c 13.5174(1)
_cell_measurement_reflns_used 8192
_cell_measurement_temperature 293(2)
_cell_measurement_theta_max 29.46
_cell_measurement_theta_min 1.70
_cell_volume 1653.29(3)
_computing_cell_refinement 'SAINT (Siemens, 1996)'
_computing_data_collection 'SMART (Siemens, 1996)'
_computing_data_reduction 'SAINT (Siemens, 1996)'
_computing_molecular_graphics 'SHELXTL (Siemens, 1996)'
_computing_publication_material 'SHELXTL (Siemens, 1996)'
_computing_structure_refinement 'SHELXTL (Siemens, 1996)'
_computing_structure_solution 'SHELXS-86 (Sheldrick, 1990)'
_diffrn_ambient_temperature 293(2)
_diffrn_measured_fraction_theta_full 0.895
_diffrn_measured_fraction_theta_max 0.895
_diffrn_measurement_device 'Siemens SMART CCD System'
_diffrn_measurement_method 'frames \w scans'
_diffrn_radiation_monochromator graphite
_diffrn_radiation_source 'fine-focus sealed tube'
_diffrn_radiation_type MoK\a
_diffrn_radiation_wavelength 0.71073
_diffrn_reflns_av_R_equivalents 0.0271
_diffrn_reflns_av_sigmaI/netI 0.0666
_diffrn_reflns_limit_h_max 15
_diffrn_reflns_limit_h_min -18
_diffrn_reflns_limit_k_max 13
_diffrn_reflns_limit_k_min -13
_diffrn_reflns_limit_l_max 18
_diffrn_reflns_limit_l_min -12
_diffrn_reflns_number 10751
_diffrn_reflns_theta_full 29.46
_diffrn_reflns_theta_max 29.46
_diffrn_reflns_theta_min 1.70
_exptl_absorpt_coefficient_mu 9.210
_exptl_absorpt_correction_T_max 0.4552
_exptl_absorpt_correction_T_min 0.2552
_exptl_absorpt_correction_type 'Sadabs (Sheldrick, 1996)'
_exptl_crystal_colour orange
_exptl_crystal_density_diffrn 2.201
_exptl_crystal_density_method 'not measured'
_exptl_crystal_description 'thin plates'
_exptl_crystal_F_000 1044
_exptl_crystal_size_max 0.30
_exptl_crystal_size_mid 0.15
_exptl_crystal_size_min 0.09
_refine_diff_density_max 1.068
_refine_diff_density_min -2.130
_refine_diff_density_rms 0.195
_refine_ls_abs_structure_details 'Flack H D (1983), Acta Cryst. A39, 876-881'
_refine_ls_abs_structure_Flack 0.017(7)
_refine_ls_extinction_method none
_refine_ls_goodness_of_fit_ref 0.980
_refine_ls_hydrogen_treatment mixed
_refine_ls_matrix_type full
_refine_ls_number_parameters 442
_refine_ls_number_reflns 6919
_refine_ls_number_restraints 24
_refine_ls_restrained_S_all 0.980
_refine_ls_R_factor_all 0.0357
_refine_ls_R_factor_gt 0.0316
_refine_ls_shift/su_max 0.001
_refine_ls_shift/su_mean 0.000
_refine_ls_structure_factor_coef Fsqd
_refine_ls_weighting_details 'calc w=1/[\s^2^(Fo^2^)+(0.0089P)^2^+0.0000P] where P=(Fo^2^+2Fc^2^)/3'
_refine_ls_weighting_scheme calc
_refine_ls_wR_factor_gt 0.0657
_refine_ls_wR_factor_ref 0.0669
_reflns_number_gt 6344
_reflns_number_total 6919
_reflns_threshold_expression >2sigma(I)
_cod_data_source_file b307610e.txt
_cod_data_source_block jdr48
_cod_depositor_comments
;
The following automatic conversions were performed:
'_symmetry_cell_setting' value 'Monoclinic' changed to 'monoclinic'
according to '/home/saulius/struct/CIF-dictionaries/cif_core.dic'
dictionary named 'cif_core.dic' version 2.4.1 from 2010-06-29.

Automatic conversion script
Id: cif_fix_enum 1527 2010-12-29 10:47:43Z saulius 
;
_cod_original_cell_volume 1653.288(17)
_cod_original_sg_symbol_H-M P2(1)
_cod_original_formula_sum 'C14 H15 Au Cl N2 O4.50 S'
_cod_database_code 7013417

loop_
_symmetry_equiv_pos_as_xyz
'x, y, z'
'-x, y+1/2, -z'

loop_
_atom_site_label
_atom_site_type_symbol
_atom_site_fract_x
_atom_site_fract_y
_atom_site_fract_z
_atom_site_U_iso_or_equiv
_atom_site_adp_type
_atom_site_occupancy
_atom_site_symmetry_multiplicity
_atom_site_calc_flag
_atom_site_refinement_flags
_atom_site_disorder_assembly
_atom_site_disorder_group
Au1 Au 0.53108(2) 0.52391(2) 0.28002(2) 0.02430(7) Uani 1 1 d . . .
S1 S 0.5277(2) 0.7442(2) 0.2556(2) 0.0401(5) Uani 1 1 d . . .
O1 O 0.6047(4) 0.5451(5) 0.0357(5) 0.0406(14) Uani 1 1 d . . .
O2 O 0.5862(4) 0.7639(5) 0.0284(5) 0.0385(14) Uani 1 1 d . . .
H2O H 0.6528 0.7651 0.0449 0.046 Uiso 1 1 calc R . .
N1 N 0.5474(5) 0.3241(6) 0.3185(6) 0.0291(14) Uani 1 1 d . . .
N2 N 0.4477(5) 0.5116(7) 0.1032(5) 0.0253(13) Uani 1 1 d . . .
H2A H 0.4807 0.4494 0.0809 0.030 Uiso 1 1 calc R . .
H2B H 0.3767 0.4868 0.0817 0.030 Uiso 1 1 calc R . .
C1 C 0.6003(6) 0.5351(11) 0.4459(7) 0.0334(18) Uani 1 1 d . . .
C2 C 0.6266(7) 0.6482(9) 0.5111(8) 0.038(2) Uani 1 1 d . . .
H2 H 0.6150 0.7306 0.4781 0.046 Uiso 1 1 calc R . .
C3 C 0.6700(8) 0.6374(11) 0.6256(8) 0.047(2) Uani 1 1 d . . .
H3 H 0.6875 0.7129 0.6688 0.056 Uiso 1 1 calc R . .
C4 C 0.6876(7) 0.5150(13) 0.6757(8) 0.051(3) Uani 1 1 d . . .
H4 H 0.7163 0.5094 0.7523 0.061 Uiso 1 1 calc R . .
C5 C 0.6633(7) 0.4033(10) 0.6145(8) 0.041(2) Uani 1 1 d . . .
H5 H 0.6744 0.3215 0.6484 0.049 Uiso 1 1 calc R . .
C6 C 0.6210(7) 0.4135(9) 0.4990(8) 0.035(2) Uani 1 1 d . . .
C7 C 0.5956(6) 0.2945(7) 0.4260(7) 0.0284(16) Uani 1 1 d . . .
C8 C 0.6175(7) 0.1670(9) 0.4614(9) 0.043(2) Uani 1 1 d . . .
H8 H 0.6505 0.1480 0.5367 0.051 Uiso 1 1 calc R . .
C9 C 0.5910(7) 0.0684(8) 0.3865(9) 0.048(2) Uani 1 1 d . . .
H9 H 0.6048 -0.0185 0.4099 0.057 Uiso 1 1 calc R . .
C10 C 0.5438(8) 0.0978(9) 0.2764(9) 0.055(3) Uani 1 1 d . . .
H10 H 0.5271 0.0313 0.2241 0.066 Uiso 1 1 calc R . .
C11 C 0.5213(9) 0.2267(8) 0.2435(9) 0.046(2) Uani 1 1 d . . .
H11 H 0.4875 0.2469 0.1684 0.055 Uiso 1 1 calc R . .
C12 C 0.4296(6) 0.7506(8) 0.1102(7) 0.036(2) Uani 1 1 d . . .
H12A H 0.3542 0.7471 0.1023 0.043 Uiso 1 1 calc R . .
H12B H 0.4384 0.8328 0.0787 0.043 Uiso 1 1 calc R . .
C13 C 0.4484(6) 0.6368(8) 0.0487(7) 0.0292(16) Uani 1 1 d . . .
H13 H 0.3868 0.6352 -0.0263 0.035 Uiso 1 1 calc R . .
C14 C 0.5574(6) 0.6478(7) 0.0390(6) 0.0263(15) Uani 1 1 d . . .
Au2 Au -0.07389(2) 0.46218(3) -0.37486(3) 0.02541(7) Uani 1 1 d . . .
S2 S -0.04776(19) 0.2518(2) -0.31500(19) 0.0370(5) Uani 1 1 d . . .
O3 O 0.2093(5) 0.4771(7) -0.1445(7) 0.062(2) Uani 1 1 d . . .
O4 O 0.2139(5) 0.2821(5) -0.0722(5) 0.0426(14) Uani 1 1 d . . .
H4O H 0.2007 0.2267 -0.1205 0.051 Uiso 1 1 calc R . .
N3 N -0.1037(5) 0.6505(6) -0.4446(6) 0.0304(15) Uani 1 1 d . . .
N4 N -0.0063(5) 0.5209(8) -0.2060(6) 0.0354(15) Uani 1 1 d . . .
H3A H 0.0438 0.5852 -0.1933 0.042 Uiso 1 1 calc R . .
H3B H -0.0611 0.5529 -0.1920 0.042 Uiso 1 1 calc R . .
C15 C -0.1337(6) 0.4112(8) -0.5359(7) 0.0255(17) Uani 1 1 d . . .
C16 C -0.1487(7) 0.2862(9) -0.5778(7) 0.0311(18) Uani 1 1 d . . .
H16 H -0.1334 0.2144 -0.5307 0.037 Uiso 1 1 calc R . .
C17 C -0.1866(7) 0.2670(9) -0.6909(8) 0.041(2) Uani 1 1 d . . .
H17 H -0.1952 0.1822 -0.7191 0.049 Uiso 1 1 calc R . .
C18 C -0.2117(8) 0.3728(11) -0.7614(8) 0.051(2) Uani 1 1 d . . .
H18 H -0.2382 0.3598 -0.8371 0.061 Uiso 1 1 calc R . .
C19 C -0.1972(7) 0.4974(9) -0.7192(7) 0.043(2) Uani 1 1 d . . .
H19 H -0.2130 0.5690 -0.7666 0.051 Uiso 1 1 calc R . .
C20 C -0.1588(6) 0.5186(10) -0.6050(6) 0.0300(16) Uani 1 1 d . . .
C21 C -0.1472(7) 0.6490(9) -0.5565(8) 0.0314(19) Uani 1 1 d . . .
C22 C -0.1763(8) 0.7673(9) -0.6147(9) 0.044(2) Uani 1 1 d . . .
H22 H -0.2049 0.7688 -0.6914 0.052 Uiso 1 1 calc R . .
C23 C -0.1612(8) 0.8836(9) -0.5545(10) 0.050(3) Uani 1 1 d . . .
H23 H -0.1785 0.9637 -0.5916 0.060 Uiso 1 1 calc R . .
C24 C -0.1219(7) 0.8815(9) -0.4429(9) 0.049(2) Uani 1 1 d . . .
H24 H -0.1134 0.9589 -0.4034 0.059 Uiso 1 1 calc R . .
C25 C -0.0945(7) 0.7614(9) -0.3888(9) 0.040(2) Uani 1 1 d . . .
H25 H -0.0694 0.7583 -0.3125 0.047 Uiso 1 1 calc R . .
C26 C -0.0235(7) 0.2854(9) -0.1727(7) 0.038(2) Uani 1 1 d . . .
H26A H -0.0942 0.3005 -0.1713 0.046 Uiso 1 1 calc R . .
H26B H 0.0118 0.2100 -0.1263 0.046 Uiso 1 1 calc R . .
C27 C 0.0501(6) 0.4049(8) -0.1279(7) 0.0294(16) Uani 1 1 d . . .
H27 H 0.0555 0.4257 -0.0548 0.035 Uiso 1 1 calc R . .
C28 C 0.1674(6) 0.3906(7) -0.1168(7) 0.0305(16) Uani 1 1 d . . .
Cl1 Cl 0.22293(17) 0.49277(18) 0.2068(2) 0.0416(5) Uani 1 1 d D . .
O5 O 0.2862(7) 0.4788(10) 0.3249(6) 0.103(3) Uani 1 1 d D . .
O6 O 0.2397(7) 0.6183(7) 0.1737(9) 0.113(4) Uani 1 1 d D . .
O7 O 0.2644(5) 0.3938(7) 0.1595(7) 0.067(2) Uani 1 1 d D . .
O8 O 0.1092(5) 0.4706(8) 0.1753(7) 0.084(3) Uani 1 1 d D . .
Cl2 Cl -0.1088(5) 0.6731(6) -1.0973(5) 0.0700(15) Uani 0.50 1 d P . .
Cl3 Cl -0.1074(6) 0.2460(7) 0.0411(7) 0.092(2) Uani 0.50 1 d P . .
O9 O -0.2145(7) 0.4864(6) -1.0134(8) 0.067(2) Uani 1 1 d D . .
H1S H -0.149(6) 0.445(13) -0.996(12) 0.12(4) Uiso 1 1 d D . .
H2S H -0.195(11) 0.564(7) -1.031(12) 0.12(4) Uiso 1 1 d D . .

loop_
_atom_site_aniso_label
_atom_site_aniso_U_11
_atom_site_aniso_U_22
_atom_site_aniso_U_33
_atom_site_aniso_U_23
_atom_site_aniso_U_13
_atom_site_aniso_U_12
Au1 0.02940(15) 0.01821(11) 0.02578(16) -0.00071(13) 0.01283(12) -0.00140(12)
S1 0.0560(14) 0.0196(10) 0.0401(13) -0.0027(9) 0.0176(12) -0.0033(9)
O1 0.048(3) 0.028(3) 0.054(4) -0.005(3) 0.030(3) -0.002(2)
O2 0.032(3) 0.032(3) 0.050(4) 0.010(3) 0.016(3) -0.006(2)
N1 0.039(4) 0.018(3) 0.026(4) -0.001(3) 0.011(3) -0.006(2)
N2 0.031(3) 0.023(3) 0.027(3) 0.001(3) 0.017(3) -0.006(2)
C1 0.027(4) 0.049(5) 0.030(4) -0.003(5) 0.017(3) -0.005(4)
C2 0.040(5) 0.030(4) 0.042(6) -0.007(4) 0.016(4) -0.007(4)
C3 0.049(5) 0.045(5) 0.043(6) -0.022(5) 0.017(5) -0.005(4)
C4 0.037(5) 0.074(7) 0.031(5) -0.011(6) 0.007(4) -0.005(5)
C5 0.032(4) 0.055(6) 0.032(5) 0.005(4) 0.011(4) 0.004(4)
C6 0.036(5) 0.041(5) 0.034(5) -0.009(4) 0.020(4) -0.008(4)
C7 0.028(4) 0.028(4) 0.029(5) 0.006(3) 0.013(3) 0.003(3)
C8 0.044(5) 0.037(5) 0.046(6) 0.010(4) 0.019(5) 0.006(4)
C9 0.057(5) 0.019(4) 0.066(7) 0.011(4) 0.027(5) 0.003(3)
C10 0.085(7) 0.024(4) 0.060(7) 0.000(4) 0.036(6) -0.006(4)
C11 0.074(7) 0.017(4) 0.043(6) -0.007(4) 0.023(5) -0.003(4)
C12 0.034(4) 0.022(4) 0.048(6) 0.008(4) 0.014(4) 0.002(3)
C13 0.026(4) 0.029(4) 0.022(4) 0.003(3) 0.001(3) 0.000(3)
C14 0.030(4) 0.029(4) 0.017(4) 0.002(3) 0.008(3) -0.002(3)
Au2 0.02668(14) 0.02657(13) 0.02283(15) -0.00065(13) 0.01098(12) 0.00090(12)
S2 0.0509(13) 0.0284(10) 0.0280(11) -0.0007(8) 0.0145(10) -0.0037(8)
O3 0.039(3) 0.046(4) 0.097(6) 0.023(4) 0.029(4) 0.002(3)
O4 0.047(3) 0.035(3) 0.044(4) 0.006(3) 0.018(3) 0.007(3)
N3 0.034(3) 0.025(3) 0.033(4) 0.002(3) 0.015(3) 0.003(3)
N4 0.042(4) 0.027(3) 0.030(4) -0.001(4) 0.009(3) 0.008(4)
C15 0.016(3) 0.034(4) 0.024(4) -0.003(3) 0.008(3) 0.001(3)
C16 0.033(4) 0.037(5) 0.025(4) 0.000(4) 0.016(4) 0.007(3)
C17 0.048(5) 0.034(4) 0.035(5) -0.006(4) 0.015(4) -0.002(4)
C18 0.051(6) 0.069(7) 0.026(5) -0.008(4) 0.012(5) -0.006(5)
C19 0.057(5) 0.045(6) 0.025(4) 0.007(3) 0.017(4) 0.008(4)
C20 0.024(3) 0.045(4) 0.019(4) -0.002(4) 0.008(3) 0.001(4)
C21 0.027(4) 0.031(4) 0.037(5) 0.012(4) 0.015(4) 0.012(3)
C22 0.046(5) 0.038(5) 0.049(6) 0.015(4) 0.023(5) 0.008(4)
C23 0.056(6) 0.031(4) 0.071(8) 0.018(5) 0.036(6) 0.008(4)
C24 0.052(5) 0.032(5) 0.071(8) 0.006(5) 0.035(6) 0.009(4)
C25 0.038(5) 0.034(5) 0.049(6) -0.012(4) 0.022(4) -0.002(4)
C26 0.037(5) 0.052(5) 0.023(4) 0.006(4) 0.011(4) 0.000(4)
C27 0.032(4) 0.031(4) 0.020(4) 0.002(3) 0.007(3) 0.002(3)
C28 0.036(4) 0.027(4) 0.029(4) -0.002(3) 0.015(4) 0.002(3)
Cl1 0.0452(11) 0.0350(12) 0.0498(14) -0.0037(8) 0.0259(11) -0.0052(8)
O5 0.133(8) 0.108(8) 0.056(6) -0.028(6) 0.031(6) -0.014(7)
O6 0.082(6) 0.051(5) 0.219(13) 0.061(7) 0.081(8) 0.010(4)
O7 0.058(4) 0.064(5) 0.086(6) -0.034(4) 0.039(5) -0.008(4)
O8 0.046(4) 0.077(5) 0.142(8) -0.023(6) 0.055(5) -0.016(4)
Cl2 0.085(4) 0.064(4) 0.063(4) -0.006(3) 0.035(3) 0.001(3)
Cl3 0.086(4) 0.083(5) 0.111(6) 0.010(4) 0.048(5) 0.014(4)
O9 0.078(5) 0.036(4) 0.104(7) 0.002(4) 0.057(5) 0.001(3)

loop_
_atom_type_symbol
_atom_type_description
_atom_type_scat_dispersion_real
_atom_type_scat_dispersion_imag
_atom_type_scat_source
C C 0.0033 0.0016 'International Tables Vol C Tables 4.2.6.8 and 6.1.1.4'
H H 0.0000 0.0000 'International Tables Vol C Tables 4.2.6.8 and 6.1.1.4'
N N 0.0061 0.0033 'International Tables Vol C Tables 4.2.6.8 and 6.1.1.4'
O O 0.0106 0.0060 'International Tables Vol C Tables 4.2.6.8 and 6.1.1.4'
S S 0.1246 0.1234 'International Tables Vol C Tables 4.2.6.8 and 6.1.1.4'
Au Au -2.0133 8.8022 'International Tables Vol C Tables 4.2.6.8 and 6.1.1.4'
Cl Cl 0.1484 0.1585 'International Tables Vol C Tables 4.2.6.8 and 6.1.1.4'

loop_
_geom_angle_atom_site_label_1
_geom_angle_atom_site_label_2
_geom_angle_atom_site_label_3
_geom_angle
_geom_angle_site_symmetry_1
_geom_angle_site_symmetry_3
_geom_angle_publ_flag
C1 Au1 N1 80.4(4) . . ?
C1 Au1 N2 176.5(3) . . ?
N1 Au1 N2 99.5(3) . . ?
C1 Au1 S1 94.3(3) . . ?
N1 Au1 S1 174.2(2) . . ?
N2 Au1 S1 85.93(19) . . ?
C12 S1 Au1 98.7(3) . . ?
C7 N1 C11 119.2(7) . . ?
C7 N1 Au1 115.9(5) . . ?
C11 N1 Au1 124.6(6) . . ?
C13 N2 Au1 112.9(5) . . ?
C6 C1 C2 118.2(7) . . ?
C6 C1 Au1 114.2(7) . . ?
C2 C1 Au1 127.7(8) . . ?
C3 C2 C1 119.9(9) . . ?
C4 C3 C2 120.6(9) . . ?
C5 C4 C3 120.9(8) . . ?
C4 C5 C6 118.8(9) . . ?
C1 C6 C5 121.6(8) . . ?
C1 C6 C7 116.4(8) . . ?
C5 C6 C7 122.0(9) . . ?
N1 C7 C8 121.2(8) . . ?
N1 C7 C6 112.9(7) . . ?
C8 C7 C6 125.9(9) . . ?
C9 C8 C7 119.9(9) . . ?
C8 C9 C10 119.4(8) . . ?
C9 C10 C11 119.3(10) . . ?
N1 C11 C10 120.9(10) . . ?
C13 C12 S1 110.4(5) . . ?
N2 C13 C12 110.3(6) . . ?
N2 C13 C14 109.1(6) . . ?
C12 C13 C14 113.2(6) . . ?
O1 C14 O2 126.5(7) . . ?
O1 C14 C13 117.9(6) . . ?
O2 C14 C13 115.4(7) . . ?
C15 Au2 N3 81.2(3) . . ?
C15 Au2 N4 177.8(3) . . ?
N3 Au2 N4 97.4(3) . . ?
C15 Au2 S2 93.7(2) . . ?
N3 Au2 S2 174.9(2) . . ?
N4 Au2 S2 87.7(2) . . ?
C26 S2 Au2 97.1(3) . . ?
C25 N3 C21 121.7(8) . . ?
C25 N3 Au2 124.8(6) . . ?
C21 N3 Au2 113.1(6) . . ?
C27 N4 Au2 111.3(5) . . ?
C16 C15 C20 120.7(8) . . ?
C16 C15 Au2 126.7(7) . . ?
C20 C15 Au2 112.6(6) . . ?
C15 C16 C17 119.9(9) . . ?
C18 C17 C16 120.4(9) . . ?
C19 C18 C17 119.5(9) . . ?
C18 C19 C20 120.9(9) . . ?
C15 C20 C19 118.7(8) . . ?
C15 C20 C21 118.2(7) . . ?
C19 C20 C21 123.1(8) . . ?
N3 C21 C22 119.4(9) . . ?
N3 C21 C20 114.7(7) . . ?
C22 C21 C20 125.9(9) . . ?
C21 C22 C23 118.2(10) . . ?
C24 C23 C22 121.0(9) . . ?
C23 C24 C25 118.6(10) . . ?
N3 C25 C24 120.9(10) . . ?
C27 C26 S2 110.3(6) . . ?
C26 C27 C28 115.2(7) . . ?
C26 C27 N4 108.1(6) . . ?
C28 C27 N4 108.1(6) . . ?
O3 C28 O4 125.9(7) . . ?
O3 C28 C27 120.9(7) . . ?
O4 C28 C27 113.2(7) . . ?
O6 Cl1 O8 110.9(5) . . ?
O6 Cl1 O7 110.3(5) . . ?
O8 Cl1 O7 109.8(4) . . ?
O6 Cl1 O5 110.1(6) . . ?
O8 Cl1 O5 109.9(5) . . ?
O7 Cl1 O5 105.7(5) . . ?

loop_
_geom_bond_atom_site_label_1
_geom_bond_atom_site_label_2
_geom_bond_distance
_geom_bond_site_symmetry_2
_geom_bond_publ_flag
Au1 C1 2.008(9) . ?
Au1 N1 2.087(6) . ?
Au1 N2 2.139(6) . ?
Au1 S1 2.265(2) . ?
S1 C12 1.810(9) . ?
O1 C14 1.236(9) . ?
O2 C14 1.271(9) . ?
N1 C7 1.333(11) . ?
N1 C11 1.348(11) . ?
N2 C13 1.475(10) . ?
C1 C6 1.395(13) . ?
C1 C2 1.396(13) . ?
C2 C3 1.391(13) . ?
C3 C4 1.388(15) . ?
C4 C5 1.357(14) . ?
C5 C6 1.406(13) . ?
C6 C7 1.501(12) . ?
C7 C8 1.369(11) . ?
C8 C9 1.354(14) . ?
C9 C10 1.363(14) . ?
C10 C11 1.376(13) . ?
C12 C13 1.513(11) . ?
C13 C14 1.532(10) . ?
Au2 C15 2.020(8) . ?
Au2 N3 2.094(7) . ?
Au2 N4 2.128(7) . ?
Au2 S2 2.261(2) . ?
S2 C26 1.833(9) . ?
O3 C28 1.193(9) . ?
O4 C28 1.279(9) . ?
N3 C25 1.333(11) . ?
N3 C21 1.354(11) . ?
N4 C27 1.538(10) . ?
C15 C16 1.370(11) . ?
C15 C20 1.379(12) . ?
C16 C17 1.392(12) . ?
C17 C18 1.376(14) . ?
C18 C19 1.369(14) . ?
C19 C20 1.406(11) . ?
C20 C21 1.459(12) . ?
C21 C22 1.395(12) . ?
C22 C23 1.400(14) . ?
C23 C24 1.356(15) . ?
C24 C25 1.386(13) . ?
C26 C27 1.513(11) . ?
C27 C28 1.523(10) . ?
Cl1 O6 1.406(7) . ?
Cl1 O8 1.409(6) . ?
Cl1 O7 1.434(6) . ?
Cl1 O5 1.439(7) . ?

loop_
_geom_torsion_atom_site_label_1
_geom_torsion_atom_site_label_2
_geom_torsion_atom_site_label_3
_geom_torsion_atom_site_label_4
_geom_torsion
_geom_torsion_site_symmetry_1
_geom_torsion_site_symmetry_2
_geom_torsion_site_symmetry_3
_geom_torsion_site_symmetry_4
_geom_torsion_publ_flag
C1 Au1 S1 C12 -163.5(3) . . . . ?
N1 Au1 S1 C12 172.3(19) . . . . ?
N2 Au1 S1 C12 13.1(3) . . . . ?
C1 Au1 N1 C7 -2.1(6) . . . . ?
N2 Au1 N1 C7 -178.6(5) . . . . ?
S1 Au1 N1 C7 22(2) . . . . ?
C1 Au1 N1 C11 -176.5(8) . . . . ?
N2 Au1 N1 C11 7.1(8) . . . . ?
S1 Au1 N1 C11 -151.9(16) . . . . ?
C1 Au1 N2 C13 107(7) . . . . ?
N1 Au1 N2 C13 -165.5(5) . . . . ?
S1 Au1 N2 C13 12.4(5) . . . . ?
N1 Au1 C1 C6 -1.0(6) . . . . ?
N2 Au1 C1 C6 87(7) . . . . ?
S1 Au1 C1 C6 -178.6(6) . . . . ?
N1 Au1 C1 C2 -179.4(7) . . . . ?
N2 Au1 C1 C2 -91(7) . . . . ?
S1 Au1 C1 C2 3.0(7) . . . . ?
C6 C1 C2 C3 -1.2(12) . . . . ?
Au1 C1 C2 C3 177.1(6) . . . . ?
C1 C2 C3 C4 0.0(14) . . . . ?
C2 C3 C4 C5 0.3(14) . . . . ?
C3 C4 C5 C6 0.7(13) . . . . ?
C2 C1 C6 C5 2.2(12) . . . . ?
Au1 C1 C6 C5 -176.3(6) . . . . ?
C2 C1 C6 C7 -177.7(7) . . . . ?
Au1 C1 C6 C7 3.7(9) . . . . ?
C4 C5 C6 C1 -2.0(13) . . . . ?
C4 C5 C6 C7 178.0(8) . . . . ?
C11 N1 C7 C8 -1.0(12) . . . . ?
Au1 N1 C7 C8 -175.7(6) . . . . ?
C11 N1 C7 C6 179.2(8) . . . . ?
Au1 N1 C7 C6 4.5(8) . . . . ?
C1 C6 C7 N1 -5.5(10) . . . . ?
C5 C6 C7 N1 174.6(8) . . . . ?
C1 C6 C7 C8 174.7(8) . . . . ?
C5 C6 C7 C8 -5.2(13) . . . . ?
N1 C7 C8 C9 0.7(13) . . . . ?
C6 C7 C8 C9 -179.5(8) . . . . ?
C7 C8 C9 C10 0.8(14) . . . . ?
C8 C9 C10 C11 -1.8(15) . . . . ?
C7 N1 C11 C10 -0.1(14) . . . . ?
Au1 N1 C11 C10 174.1(7) . . . . ?
C9 C10 C11 N1 1.5(16) . . . . ?
Au1 S1 C12 C13 -38.2(6) . . . . ?
Au1 N2 C13 C12 -40.1(7) . . . . ?
Au1 N2 C13 C14 84.8(6) . . . . ?
S1 C12 C13 N2 53.0(7) . . . . ?
S1 C12 C13 C14 -69.6(7) . . . . ?
N2 C13 C14 O1 26.4(9) . . . . ?
C12 C13 C14 O1 149.6(7) . . . . ?
N2 C13 C14 O2 -157.7(7) . . . . ?
C12 C13 C14 O2 -34.6(9) . . . . ?
C15 Au2 S2 C26 -167.7(3) . . . . ?
N3 Au2 S2 C26 -167(2) . . . . ?
N4 Au2 S2 C26 14.0(3) . . . . ?
C15 Au2 N3 C25 173.1(7) . . . . ?
N4 Au2 N3 C25 -8.7(7) . . . . ?
S2 Au2 N3 C25 171.9(17) . . . . ?
C15 Au2 N3 C21 0.9(6) . . . . ?
N4 Au2 N3 C21 179.1(5) . . . . ?
S2 Au2 N3 C21 0(2) . . . . ?
C15 Au2 N4 C27 -115(8) . . . . ?
N3 Au2 N4 C27 -167.1(5) . . . . ?
S2 Au2 N4 C27 12.9(5) . . . . ?
N3 Au2 C15 C16 -179.0(7) . . . . ?
N4 Au2 C15 C16 129(8) . . . . ?
S2 Au2 C15 C16 0.9(7) . . . . ?
N3 Au2 C15 C20 1.8(5) . . . . ?
N4 Au2 C15 C20 -51(8) . . . . ?
S2 Au2 C15 C20 -178.3(5) . . . . ?
C20 C15 C16 C17 1.8(12) . . . . ?
Au2 C15 C16 C17 -177.4(6) . . . . ?
C15 C16 C17 C18 -1.4(13) . . . . ?
C16 C17 C18 C19 1.0(15) . . . . ?
C17 C18 C19 C20 -1.0(15) . . . . ?
C16 C15 C20 C19 -1.7(12) . . . . ?
Au2 C15 C20 C19 177.5(6) . . . . ?
C16 C15 C20 C21 176.6(7) . . . . ?
Au2 C15 C20 C21 -4.2(9) . . . . ?
C18 C19 C20 C15 1.3(13) . . . . ?
C18 C19 C20 C21 -176.9(8) . . . . ?
C25 N3 C21 C22 4.5(12) . . . . ?
Au2 N3 C21 C22 177.0(6) . . . . ?
C25 N3 C21 C20 -175.7(7) . . . . ?
Au2 N3 C21 C20 -3.2(8) . . . . ?
C15 C20 C21 N3 5.0(10) . . . . ?
C19 C20 C21 N3 -176.8(7) . . . . ?
C15 C20 C21 C22 -175.2(8) . . . . ?
C19 C20 C21 C22 3.0(13) . . . . ?
N3 C21 C22 C23 -1.4(12) . . . . ?
C20 C21 C22 C23 178.9(8) . . . . ?
C21 C22 C23 C24 -1.5(14) . . . . ?
C22 C23 C24 C25 1.3(14) . . . . ?
C21 N3 C25 C24 -4.8(12) . . . . ?
Au2 N3 C25 C24 -176.3(6) . . . . ?
C23 C24 C25 N3 1.8(13) . . . . ?
Au2 S2 C26 C27 -41.9(6) . . . . ?
S2 C26 C27 C28 -63.8(8) . . . . ?
S2 C26 C27 N4 57.1(7) . . . . ?
Au2 N4 C27 C26 -42.3(7) . . . . ?
Au2 N4 C27 C28 82.9(6) . . . . ?
C26 C27 C28 O3 136.8(9) . . . . ?
N4 C27 C28 O3 15.9(11) . . . . ?
C26 C27 C28 O4 -45.8(10) . . . . ?
N4 C27 C28 O4 -166.7(7) . . . . ?
